data_7027102
loop_
_publ_author_name
'Blake, Alexander J.'
'McInnes, Jacqueline M.'
'Mountford, Philip'
'Nikonov, Georgii I.'
'Swallow, Daniel'
'Watkin, David J.'

_publ_contact_author
;
 Dr P Mountford
 School of Chemistry
 University of Nottingham
 Nottingham
 NG7 2RD
;
_publ_section_title
;
 Cycloaddition reactions of titanium and zirconium imido, oxo and
 hydrazido complexes supported by tetraaza macrocyclic
 ligands&#x200A;&#x2021;
;
_journal_issue 3
_journal_name_full 'Journal of the Chemical Society, Dalton Transactions'
_journal_page_first 379
_journal_paper_doi 10.1039/a806827e
_journal_year 1999
_chemical_compound_source
;
 [Ti(NTol)(Me4taa)] + CO2
;
_chemical_formula_moiety ' C30 H28 Ti1 O2 N5 '
_chemical_formula_sum 'C30 H28 N5 O2 Ti'
_chemical_formula_weight 538.49
_chemical_melting_point ?
_chemical_name_systematic
;
 [Ti{N(Tol)C(O)O}(Me4taa)]
;
_space_group_IT_number 2
_symmetry_cell_setting triclinic
_symmetry_space_group_name_Hall '-P 1'
_symmetry_space_group_name_H-M 'P -1'
_atom_sites_solution_hydrogens geom
_atom_sites_solution_primary direct
_audit_creation_date 98-06-09
_audit_creation_method CRYSTALS_ver_07-07-97
_cell_angle_alpha 67.19(4)
_cell_angle_beta 76.02(4)
_cell_angle_gamma 73.68(2)
_cell_formula_units_Z 2
_cell_length_a 8.920(2)
_cell_length_b 12.903(3)
_cell_length_c 13.55(1)
_cell_measurement_reflns_used 25
_cell_measurement_temperature 173
_cell_measurement_theta_max 40
_cell_measurement_theta_min 8
_cell_volume 1364.1(12)
_computing_cell_refinement 'CAD-4 software (Enraf-Nonius, 1989)'
_computing_data_collection 'CAD-4 software (Enraf-Nonius, 1989)'
_computing_data_reduction
;
RC93 (Watkin, D.J., Prout, C.K., Lilley, P.M.deQ. 1994)
;
_computing_molecular_graphics
;
 CAMERON (Watkin, Prout & Pearce,  1996)
;
_computing_publication_material
;
CRYSTALS Issue 10 (Watkin, Prout, Carruthers & Betteridge, 1996)
;
_computing_structure_refinement
;
CRYSTALS Issue 10 (Watkin, Prout, Carruthers & Betteridge, 1996)
;
_computing_structure_solution 'SIR92 (Giacovazzo et al, 1992)'
_diffrn_ambient_temperature 173
_diffrn_measured_fraction_theta_max 0.931
_diffrn_measurement_device 'Enraf-nonius CAD4 '
_diffrn_measurement_method \w/2\q
_diffrn_radiation_monochromator graphite
_diffrn_radiation_type 'Cu K\a'
_diffrn_radiation_wavelength 1.54180
_diffrn_reflns_av_R_equivalents 0.03
_diffrn_reflns_limit_h_max 11
_diffrn_reflns_limit_h_min -10
_diffrn_reflns_limit_k_max 16
_diffrn_reflns_limit_k_min -14
_diffrn_reflns_limit_l_max 16
_diffrn_reflns_limit_l_min 0
_diffrn_reflns_number 5433
_diffrn_reflns_theta_max 75.00
_diffrn_reflns_theta_min 0.00
_diffrn_standards_decay_% 3.57
_diffrn_standards_interval_count 0
_diffrn_standards_interval_time 60
_diffrn_standards_number 3
_exptl_absorpt_coefficient_mu 2.94
_exptl_absorpt_correction_T_max 0.75
_exptl_absorpt_correction_T_min 0.40
_exptl_absorpt_correction_type refdelf
_exptl_absorpt_process_details
; 
 refined from delta-F (Walker & Stuart , 1983)'
;
_exptl_crystal_colour red
_exptl_crystal_density_diffrn 1.31
_exptl_crystal_density_meas ?
_exptl_crystal_description plate
_exptl_crystal_F_000 562
_exptl_crystal_size_max 0.80
_exptl_crystal_size_mid 0.80
_exptl_crystal_size_min 0.10
_refine_diff_density_max 0.46
_refine_diff_density_min -0.47
_refine_ls_abs_structure_Flack none
_refine_ls_extinction_coef none
_refine_ls_extinction_method none
_refine_ls_goodness_of_fit_obs 1.106
_refine_ls_hydrogen_treatment riding
_refine_ls_matrix_type full
_refine_ls_number_parameters 343
_refine_ls_number_reflns 3045
_refine_ls_number_restraints none
_refine_ls_R_factor_obs 0.0670
_refine_ls_shift/esd_max 0.002
_refine_ls_structure_factor_coef F
_refine_ls_weighting_details 'chebychev polynomial'
_refine_ls_weighting_scheme calc
_refine_ls_wR_factor_obs 0.0736
_reflns_limit_h_max 11
_reflns_limit_h_min -10
_reflns_limit_k_max 16
_reflns_limit_k_min -14
_reflns_limit_l_max 16
_reflns_limit_l_min 0
_reflns_number_observed 2677
_reflns_number_total 5233
_reflns_observed_criterion >2.00\s(I)
_cod_data_source_file 806827esup1.cif
_cod_data_source_block Compound_14
_cod_depositor_comments
;
The following automatic conversions were performed:

'_chemical_melting_point' value 'not measured' was changed to '?' -
the value is undefined or not given.

'_symmetry_cell_setting' value
'Triclinic' changed to 'triclinic' according to
/home/saulius/struct/CIF-dictionaries/cif_core.dic dictionary named
'cif_core.dic' version 2.4.2 from 2011-04-26.

Automatic conversion script
Id: cif_fix_values 1891 2012-01-12 08:04:46Z andrius 

The following automatic conversions were performed:

'_exptl_crystal_density_meas' value 'not measured' was changed to '?'
- the value is perceived as not measured.

Automatic conversion script
Id: cif_fix_values 3008 2015-01-20 13:52:24Z robertas 
;
_cod_original_cell_volume 1364.5(22)
_cod_original_sg_symbol_H-M 'P -1 '
_cod_original_formula_sum ' C30 H28 Ti1 O2 N5 '
_cod_database_code 7027102

loop_
_symmetry_equiv_pos_as_xyz
x,y,z
-x,-y,-z

loop_
_atom_site_aniso_label
_atom_site_aniso_U_11
_atom_site_aniso_U_22
_atom_site_aniso_U_33
_atom_site_aniso_U_23
_atom_site_aniso_U_13
_atom_site_aniso_U_12
Ti1 0.0338(5) 0.0389(4) 0.0460(5) -0.0146(4) -0.0089(4) -0.0008(4)
N1 0.029(2) 0.045(2) 0.054(3) -0.017(2) -0.007(2) -0.005(2)
N2 0.041(3) 0.044(2) 0.070(3) -0.020(2) -0.022(2) 0.004(2)
N3 0.035(2) 0.039(2) 0.045(2) -0.015(2) -0.006(2) -0.001(2)
N4 0.040(2) 0.040(2) 0.047(2) -0.013(2) -0.008(2) -0.007(2)
N5 0.042(2) 0.041(2) 0.047(2) -0.013(2) -0.005(2) -0.007(2)
C1 0.036(3) 0.039(2) 0.072(4) -0.030(2) -0.005(2) -0.002(2)
C2 0.034(3) 0.042(3) 0.102(5) -0.035(3) -0.011(3) 0.002(2)
C3 0.038(3) 0.039(3) 0.098(5) -0.025(3) -0.026(3) 0.003(2)
C4 0.047(3) 0.066(4) 0.101(5) -0.058(4) 0.011(3) -0.011(3)
C5 0.049(4) 0.060(4) 0.113(6) -0.024(4) -0.042(4) 0.010(3)
C6 0.027(2) 0.044(3) 0.044(3) -0.020(2) -0.000(2) 0.003(2)
C7 0.037(3) 0.039(2) 0.047(3) -0.018(2) -0.001(2) 0.001(2)
C8 0.037(3) 0.048(3) 0.045(3) -0.022(2) 0.001(2) -0.011(2)
C9 0.047(3) 0.045(3) 0.054(3) -0.012(2) -0.011(2) -0.002(2)
C10 0.067(4) 0.057(3) 0.057(3) -0.031(3) -0.003(3) -0.010(3)
C11 0.036(3) 0.046(3) 0.047(3) -0.017(2) 0.001(2) -0.006(2)
C12 0.047(3) 0.043(3) 0.059(3) -0.023(2) -0.004(3) -0.004(2)
C13 0.061(4) 0.061(3) 0.063(4) -0.026(3) -0.008(3) -0.016(3)
C14 0.051(3) 0.061(3) 0.061(4) -0.017(3) -0.014(3) -0.015(3)
C15 0.038(3) 0.050(3) 0.059(3) -0.018(2) -0.007(2) -0.005(2)
C16 0.033(3) 0.042(2) 0.043(3) -0.014(2) -0.000(2) -0.004(2)
C17 0.051(3) 0.051(3) 0.066(4) -0.007(3) -0.029(3) -0.010(3)
C18 0.074(5) 0.066(4) 0.077(5) -0.004(3) -0.039(4) -0.004(3)
C19 0.093(6) 0.097(6) 0.071(5) -0.004(4) -0.045(4) -0.012(5)
C20 0.089(6) 0.111(6) 0.048(4) -0.008(4) -0.021(3) -0.036(5)
C21 0.071(4) 0.075(4) 0.045(3) -0.015(3) -0.017(3) -0.024(3)
C22 0.052(3) 0.055(3) 0.048(3) -0.012(2) -0.013(2) -0.017(3)
C23 0.043(3) 0.047(3) 0.047(3) -0.009(2) -0.017(2) -0.005(2)
C24 0.043(3) 0.054(3) 0.042(3) -0.020(2) -0.006(2) -0.007(2)
C25 0.044(3) 0.052(3) 0.038(3) -0.013(2) -0.002(2) -0.005(2)
C26 0.072(4) 0.062(3) 0.058(4) -0.027(3) 0.006(3) -0.008(3)
C27 0.089(5) 0.087(5) 0.064(4) -0.042(4) 0.024(4) -0.019(4)
C28 0.105(6) 0.080(5) 0.049(4) -0.021(3) 0.019(4) -0.034(4)
C29 0.071(4) 0.064(3) 0.048(3) -0.016(3) 0.004(3) -0.024(3)
C30 0.18(1) 0.106(7) 0.100(7) -0.054(6) 0.063(7) -0.026(7)
O1 0.051(2) 0.044(2) 0.066(2) -0.020(2) -0.002(2) -0.009(2)
O2 0.063(2) 0.048(2) 0.049(2) -0.008(2) -0.014(2) -0.016(2)

loop_
_atom_site_label
_atom_site_fract_x
_atom_site_fract_y
_atom_site_fract_z
_atom_site_U_iso_or_equiv
_atom_site_occupancy
_atom_site_thermal_displace_type
Ti1 0.5889(1) 0.27369(7) 0.86322(8) 0.0405 1.0000 Uani
N1 0.4665(4) 0.3051(3) 1.0035(3) 0.0432 1.0000 Uani
N2 0.3702(5) 0.3216(3) 0.8200(4) 0.0516 1.0000 Uani
N3 0.6899(5) 0.1369(3) 0.9824(3) 0.0411 1.0000 Uani
N4 0.5853(5) 0.1482(3) 0.8052(3) 0.0429 1.0000 Uani
N5 0.7764(5) 0.3100(3) 0.7478(3) 0.0447 1.0000 Uani
C1 0.3150(6) 0.3463(4) 1.0333(5) 0.0477 1.0000 Uani
C2 0.2026(6) 0.3680(4) 0.9679(5) 0.0579 1.0000 Uani
C3 0.2262(6) 0.3578(4) 0.8671(5) 0.0571 1.0000 Uani
C4 0.2586(7) 0.3631(5) 1.1409(5) 0.0661 1.0000 Uani
C5 0.0820(7) 0.3817(5) 0.8160(6) 0.0748 1.0000 Uani
C6 0.7259(5) 0.0232(4) 1.0029(4) 0.0403 1.0000 Uani
C7 0.6977(6) -0.0246(4) 0.9357(4) 0.0432 1.0000 Uani
C8 0.6328(6) 0.0347(4) 0.8390(4) 0.0423 1.0000 Uani
C9 0.7903(6) -0.0576(4) 1.1049(4) 0.0513 1.0000 Uani
C10 0.6135(7) -0.0370(5) 0.7801(5) 0.0587 1.0000 Uani
C11 0.5928(6) 0.2855(4) 1.0592(4) 0.0443 1.0000 Uani
C12 0.6101(6) 0.3524(4) 1.1126(4) 0.0503 1.0000 Uani
C13 0.7463(7) 0.3258(5) 1.1569(5) 0.0598 1.0000 Uani
C14 0.8674(7) 0.2351(5) 1.1451(5) 0.0573 1.0000 Uani
C15 0.8544(6) 0.1694(5) 1.0891(4) 0.0501 1.0000 Uani
C16 0.7162(6) 0.1919(4) 1.0472(4) 0.0411 1.0000 Uani
C17 0.4061(7) 0.3125(5) 0.7146(5) 0.0562 1.0000 Uani
C18 0.3486(8) 0.3925(6) 0.6230(6) 0.0758 1.0000 Uani
C19 0.405(1) 0.3776(7) 0.5236(6) 0.0905 1.0000 Uani
C20 0.5259(9) 0.2842(7) 0.5155(5) 0.0832 1.0000 Uani
C21 0.5868(8) 0.2043(5) 0.6063(4) 0.0620 1.0000 Uani
C22 0.5263(6) 0.2166(5) 0.7064(4) 0.0511 1.0000 Uani
C23 0.7431(6) 0.4232(4) 0.7419(4) 0.0468 1.0000 Uani
C24 0.8948(6) 0.2631(4) 0.6761(4) 0.0457 1.0000 Uani
C25 0.9515(6) 0.1457(4) 0.7104(4) 0.0472 1.0000 Uani
C26 1.0639(8) 0.0932(5) 0.6454(5) 0.0661 1.0000 Uani
C27 1.1270(9) 0.1588(6) 0.5433(6) 0.0814 1.0000 Uani
C28 1.0707(9) 0.2760(6) 0.5099(5) 0.0809 1.0000 Uani
C29 0.9554(7) 0.3285(5) 0.5745(4) 0.0623 1.0000 Uani
C30 1.257(1) 0.1009(8) 0.4744(7) 0.1388 1.0000 Uani
O1 0.6240(4) 0.4313(3) 0.8202(3) 0.0548 1.0000 Uani
O2 0.8080(4) 0.5015(3) 0.6804(3) 0.0540 1.0000 Uani
H21 0.0949(6) 0.3927(4) 0.9970(5) 0.0690 1.0000 Uiso
H41 0.1468(7) 0.3937(5) 1.1480(5) 0.0885 1.0000 Uiso
H42 0.3120(7) 0.4155(5) 1.1459(5) 0.0885 1.0000 Uiso
H43 0.2808(7) 0.2903(5) 1.1976(5) 0.0885 1.0000 Uiso
H51 -0.0105(7) 0.4066(5) 0.8614(6) 0.0916 1.0000 Uiso
H52 0.0909(7) 0.4408(5) 0.7462(6) 0.0916 1.0000 Uiso
H53 0.0737(7) 0.3129(5) 0.8079(6) 0.0916 1.0000 Uiso
H71 0.7257(6) -0.1069(4) 0.9570(4) 0.0545 1.0000 Uiso
H91 0.8098(6) -0.1354(4) 1.1068(4) 0.0646 1.0000 Uiso
H92 0.8872(6) -0.0402(4) 1.1067(4) 0.0646 1.0000 Uiso
H93 0.7147(6) -0.0487(4) 1.1664(4) 0.0646 1.0000 Uiso
H101 0.6552(7) -0.1166(5) 0.8174(5) 0.0790 1.0000 Uiso
H102 0.6693(7) -0.0139(5) 0.7077(5) 0.0790 1.0000 Uiso
H103 0.5033(7) -0.0265(5) 0.7778(5) 0.0790 1.0000 Uiso
H121 0.5278(6) 0.4170(4) 1.1190(4) 0.0641 1.0000 Uiso
H131 0.7569(7) 0.3708(5) 1.1961(5) 0.0785 1.0000 Uiso
H141 0.9612(7) 0.2177(5) 1.1763(5) 0.0773 1.0000 Uiso
H151 0.9408(6) 0.1086(5) 1.0790(4) 0.0630 1.0000 Uiso
H181 0.2695(8) 0.4593(6) 0.6274(6) 0.0932 1.0000 Uiso
H191 0.360(1) 0.4313(7) 0.4605(6) 0.1124 1.0000 Uiso
H201 0.5670(9) 0.2755(7) 0.4462(5) 0.1010 1.0000 Uiso
H211 0.6710(8) 0.1407(5) 0.6002(4) 0.0838 1.0000 Uiso
H251 0.9109(6) 0.0992(4) 0.7813(4) 0.0580 1.0000 Uiso
H261 1.0991(8) 0.0112(5) 0.6709(5) 0.0837 1.0000 Uiso
H281 1.1123(9) 0.3229(6) 0.4396(5) 0.1000 1.0000 Uiso
H291 0.9180(7) 0.4104(5) 0.5484(4) 0.0806 1.0000 Uiso
H301 1.287(1) 0.1576(8) 0.4067(7) 0.1624 1.0000 Uiso
H302 1.347(1) 0.0627(8) 0.5119(7) 0.1624 1.0000 Uiso
H303 1.219(1) 0.0457(8) 0.4611(7) 0.1624 1.0000 Uiso

loop_
_atom_type_symbol
_atom_type_scat_dispersion_real
_atom_type_scat_dispersion_imag
_atom_type_scat_Cromer_Mann_a1
_atom_type_scat_Cromer_Mann_b1
_atom_type_scat_Cromer_Mann_a2
_atom_type_scat_Cromer_Mann_b2
_atom_type_scat_Cromer_Mann_a3
_atom_type_scat_Cromer_Mann_b3
_atom_type_scat_Cromer_Mann_a4
_atom_type_scat_Cromer_Mann_b4
_atom_type_scat_Cromer_Mann_c
_atom_type_scat_source
'C   ' 0.0170 0.0090 2.3100 20.8439 1.0200 10.2075 1.5886 0.5687 0.8650 51.6512 0.2156 International_Tables_Vol_IV_Table_2.2B
'H   ' 0.0000 0.0000 0.4930 10.5109 0.3229 26.1257 0.1402 3.1424 0.0408 57.7997 0.0030 International_Tables_Vol_IV_Table_2.2B
'N   ' 0.0290 0.0180 12.2126 0.0057 3.1322 9.8933 2.0125 28.9975 1.1663 0.5826 -11.5290 International_Tables_Vol_IV_Table_2.2B
'O   ' 0.0470 0.0320 3.0485 13.2771 2.2868 5.7011 1.5463 0.3239 0.8670 32.9089 0.2508 International_Tables_Vol_IV_Table_2.2B
'Cl  ' 0.3480 0.7020 11.4604 0.0104 7.1964 1.1662 6.2556 18.5194 1.6455 47.7784 -9.5574 International_Tables_Vol_IV_Table_2.2B
'Ti  ' 0.1890 1.8070 9.7595 7.8508 7.3558 0.5000 1.6991 35.6338 1.9021 116.1050 1.2807 International_Tables_Vol_IV_Table_2.2B

loop_
_geom_angle_atom_site_label_1
_geom_angle_atom_site_label_2
_geom_angle_atom_site_label_3
_geom_angle
_geom_angle_publ_flag
N1 Ti1 N2 83.5(2) yes
N1 Ti1 N3 76.9(2) yes
N2 Ti1 N3 132.1(2) yes
N1 Ti1 N4 129.8(2) yes
N2 Ti1 N4 76.8(2) yes
N3 Ti1 N4 83.1(2) yes
N1 Ti1 N5 141.6(2) yes
N2 Ti1 N5 119.3(2) yes
N3 Ti1 N5 102.4(2) yes
N4 Ti1 N5 87.4(2) yes
N1 Ti1 C23 113.3(2) yes
N2 Ti1 C23 108.3(2) yes
N3 Ti1 C23 119.5(2) yes
N4 Ti1 C23 116.7(2) yes
N5 Ti1 C23 33.4(2) yes
N1 Ti1 O1 83.1(2) yes
N2 Ti1 O1 96.3(2) yes
N3 Ti1 O1 123.5(2) yes
N4 Ti1 O1 144.1(2) yes
N5 Ti1 O1 65.0(2) yes
C23 Ti1 O1 31.7(2) yes
Ti1 N1 C1 132.5(4) yes
Ti1 N1 C11 101.0(3) yes
C1 N1 C11 126.1(4) yes
Ti1 N2 C3 133.7(4) yes
Ti1 N2 C17 101.3(3) yes
C3 N2 C17 124.9(5) yes
Ti1 N3 C6 133.4(3) yes
Ti1 N3 C16 101.4(3) yes
C6 N3 C16 125.2(4) yes
Ti1 N4 C8 133.7(3) yes
Ti1 N4 C22 100.9(3) yes
C8 N4 C22 125.2(4) yes
Ti1 N5 C23 92.9(3) yes
Ti1 N5 C24 141.8(3) yes
C23 N5 C24 124.7(4) yes
N1 C1 C2 120.5(5) yes
N1 C1 C4 121.2(5) yes
C2 C1 C4 118.2(5) yes
C1 C2 C3 128.4(5) yes
N2 C3 C2 121.1(5) yes
N2 C3 C5 121.3(6) yes
C2 C3 C5 117.5(5) yes
N3 C6 C7 122.1(4) yes
N3 C6 C9 120.2(4) yes
C7 C6 C9 117.6(4) yes
C6 C7 C8 126.8(4) yes
N4 C8 C7 120.8(4) yes
N4 C8 C10 122.4(5) yes
C7 C8 C10 116.7(4) yes
N1 C11 C12 126.8(5) yes
N1 C11 C16 112.9(4) yes
C12 C11 C16 120.1(5) yes
C11 C12 C13 119.6(5) yes
C12 C13 C14 120.6(5) yes
C13 C14 C15 120.6(5) yes
C14 C15 C16 119.9(5) yes
N3 C16 C11 114.5(4) yes
N3 C16 C15 126.1(4) yes
C11 C16 C15 119.1(5) yes
N2 C17 C18 126.3(6) yes
N2 C17 C22 113.7(4) yes
C18 C17 C22 119.5(6) yes
C17 C18 C19 120.2(7) yes
C18 C19 C20 120.0(6) yes
C19 C20 C21 120.4(7) yes
C20 C21 C22 119.7(7) yes
N4 C22 C17 113.1(5) yes
N4 C22 C21 126.3(5) yes
C17 C22 C21 120.1(5) yes
Ti1 C23 N5 53.7(2) yes
Ti1 C23 O1 51.9(2) yes
N5 C23 O1 105.3(4) yes
Ti1 C23 O2 175.2(4) yes
N5 C23 O2 129.3(5) yes
O1 C23 O2 125.4(5) yes
N5 C24 C25 118.1(4) yes
N5 C24 C29 123.5(5) yes
C25 C24 C29 118.4(5) yes
C24 C25 C26 121.8(5) yes
C25 C26 C27 120.2(6) yes
C26 C27 C28 117.7(6) yes
C26 C27 C30 119.9(7) yes
C28 C27 C30 122.4(7) yes
C27 C28 C29 122.1(6) yes
C24 C29 C28 119.9(6) yes
Ti1 O1 C23 96.4(3) yes

loop_
_geom_bond_atom_site_label_1
_geom_bond_atom_site_label_2
_geom_bond_distance
_geom_bond_publ_flag
Ti1 N1 2.078(5) yes
Ti1 N2 2.031(4) yes
Ti1 N3 2.033(4) yes
Ti1 N4 2.066(4) yes
Ti1 N5 2.018(4) yes
Ti1 C23 2.502(5) yes
Ti1 O1 1.981(4) yes
N1 C1 1.331(6) yes
N1 C11 1.416(6) yes
N2 C3 1.332(7) yes
N2 C17 1.430(7) yes
N3 C6 1.340(6) yes
N3 C16 1.416(6) yes
N4 C8 1.326(6) yes
N4 C22 1.419(6) yes
N5 C23 1.381(6) yes
N5 C24 1.424(6) yes
C1 C2 1.396(8) yes
C1 C4 1.502(8) yes
C2 C3 1.384(9) yes
C3 C5 1.507(7) yes
C6 C7 1.380(7) yes
C6 C9 1.502(7) yes
C7 C8 1.406(7) yes
C8 C10 1.501(7) yes
C11 C12 1.381(7) yes
C11 C16 1.420(7) yes
C12 C13 1.383(8) yes
C13 C14 1.383(8) yes
C14 C15 1.380(8) yes
C15 C16 1.391(7) yes
C17 C18 1.374(8) yes
C17 C22 1.413(8) yes
C18 C19 1.39(1) yes
C19 C20 1.39(1) yes
C20 C21 1.377(8) yes
C21 C22 1.387(8) yes
C23 O1 1.321(6) yes
C23 O2 1.221(6) yes
C24 C25 1.379(7) yes
C24 C29 1.377(7) yes
C25 C26 1.377(7) yes
C26 C27 1.389(9) yes
C27 C28 1.38(1) yes
C27 C30 1.518(9) yes
C28 C29 1.384(9) yes
